data_9002584
loop_
_publ_author_name
'Graeser, S.'
'Berlepsch, P.'
'Makovicky, E.'
'Balic-Zunic T'

_publ_section_title
;Sicherite, TlAg2(As,Sb)3S6 - a new sulfosalt from Lengenbach (Binntal,
 Switzerland): Description and structure determination Locality: Legenbach
 quarry, Binnatal, Switzerland
;
_journal_name_full 'American Mineralogist'
_journal_page_first 1087
_journal_page_last 1093
_journal_volume 86
_journal_year 2001
_chemical_compound_source 'Lengenbach quarry, Binnatal, Switzerland'
_chemical_formula_sum 'Ag2 As2.03 S6 Sb0.97 Tl'
_chemical_name_mineral Sicherite
_space_group_IT_number 62
_symmetry_space_group_name_Hall '-P 2bc 2a'
_symmetry_space_group_name_H-M 'P m n b'
_cell_angle_alpha 90
_cell_angle_beta 90
_cell_angle_gamma 90
_cell_length_a 12.418
_cell_length_b 15.427
_cell_length_c 5.6895
_cell_formula_units_Z 4
_cell_volume 1089.952
_database_code_amcsd 0002673
_exptl_crystal_density_diffrn 5.379
_cod_original_formula_sum 'Tl Ag2 As2.03 Sb.97 S6'
_cod_database_code 9002584

loop_
_space_group_symop_operation_xyz
x,y,z
1/2-x,y,z
1/2+x,-y,-z
1/2+x,1/2-y,1/2+z
1/2-x,1/2+y,1/2-z
x,1/2+y,1/2-z
-x,1/2-y,1/2+z
-x,-y,-z

loop_
_atom_site_aniso_label
_atom_site_aniso_U_11
_atom_site_aniso_U_22
_atom_site_aniso_U_33
_atom_site_aniso_U_12
_atom_site_aniso_U_13
_atom_site_aniso_U_23
Tl1 0.03737 0.03540 0.04620 0.00000 0.00000 0.00179
Ag1 0.04180 0.03970 0.09440 -0.01220 -0.01760 0.01710
As1 0.01900 0.03300 0.02600 0.00000 0.00000 -0.00200
Sb1 0.03800 0.02110 0.03600 0.00000 0.00000 0.00300
As2 0.01570 0.02480 0.03200 0.00420 0.00000 0.00230
Sb2 0.04000 0.03100 0.01700 0.00200 -0.00080 -0.00350
S1 0.02180 0.02990 0.02990 0.00000 0.00000 -0.00500
S2 0.02390 0.02580 0.03220 0.00000 0.00000 0.00230
S3 0.02140 0.03130 0.02900 -0.00310 -0.00130 0.00220
S4 0.02650 0.02940 0.04840 0.00250 0.00170 -0.00060

loop_
_atom_site_label
_atom_site_fract_x
_atom_site_fract_y
_atom_site_fract_z
_atom_site_occupancy
_atom_site_U_iso_or_equiv
Tl1 0.25000 0.23322 0.87013 1.00000 0.03965
Ag1 0.07814 0.80769 0.15465 1.00000 0.05860
As1 0.25000 0.96410 0.80600 0.57000 0.02570
Sb1 0.25000 0.95890 0.79600 0.43000 0.03100
As2 0.09500 0.05510 0.29490 0.73000 0.02430
Sb2 0.09550 0.05240 0.30690 0.27000 0.02920
S1 0.25000 0.14175 0.37050 1.00000 0.02720
S2 0.25000 0.89253 0.16150 1.00000 0.02730
S3 0.10710 0.06197 0.88660 1.00000 0.02730
S4 0.97803 0.16637 0.33230 1.00000 0.03470

loop_
_cod_related_entry_id
_cod_related_entry_database
_cod_related_entry_code
1 AMCSD 0002673
